data_2004355
loop_
_publ_author_name
'Kumar, A.'
'Kumar, N.'
'Parmar, V. S.'
'Errington, W.'

_publ_section_title
;
 3-Cyano-6-(3-methoxyphenyl)-4-methylthio-2-pyranone
;
_journal_issue 1
_journal_name_full 'Acta Crystallographica Section C'
_journal_page_first 127
_journal_page_last 129
_journal_paper_doi 10.1107/S010827019500967X
_journal_volume 52
_journal_year 1996
_chemical_formula_sum 'C14 H11 N O3 S'
_chemical_formula_weight 273.30
_chemical_name_systematic
;
 6-(3-methoxyphenyl)-4-methylthio-2-oxo-2H-1-pyran-3-carbonitrile
;
_space_group_IT_number 33
_symmetry_cell_setting orthorhombic
_symmetry_space_group_name_Hall 'P 2c -2n'
_symmetry_space_group_name_H-M 'P n a 21'
_audit_creation_method SHELXL
_cell_angle_alpha 90.00
_cell_angle_beta 90.00
_cell_angle_gamma 90.00
_cell_formula_units_Z 8
_cell_length_a 29.321(23)
_cell_length_b 18.671(17)
_cell_length_c 4.693(3)
_cell_measurement_reflns_used 20
_cell_measurement_temperature 220(2)
_cell_measurement_theta_max 10
_cell_measurement_theta_min 8
_cell_volume 2569(3)
_computing_cell_refinement 'Siemens P3R3 system'
_computing_data_collection 'Siemens P3R3 system'
_computing_data_reduction 'SHELXTL-Plus (Sheldrick, 1990)'
_computing_molecular_graphics SHELXTL-Plus
_computing_publication_material SHELXL93
_computing_structure_refinement 'SHELXL93 (Sheldrick, 1993)'
_computing_structure_solution SHELXTL-Plus
_diffrn_ambient_temperature 220(2)
_diffrn_measurement_device 'Siemens P3R3'
_diffrn_measurement_method \w-2\q
_diffrn_radiation_monochromator graphite
_diffrn_radiation_source 'normal-focus sealed tube'
_diffrn_radiation_type MoK\a
_diffrn_radiation_wavelength 0.71073
_diffrn_reflns_av_R_equivalents 0.0316
_diffrn_reflns_av_sigmaI/netI 0.0543
_diffrn_reflns_limit_h_max 1
_diffrn_reflns_limit_h_min -34
_diffrn_reflns_limit_k_max 22
_diffrn_reflns_limit_k_min 0
_diffrn_reflns_limit_l_max 5
_diffrn_reflns_limit_l_min 0
_diffrn_reflns_number 2659
_diffrn_reflns_theta_max 25.05
_diffrn_reflns_theta_min 2.18
_diffrn_standards_decay_% none
_diffrn_standards_interval_count 200
_diffrn_standards_number 3
_exptl_absorpt_coefficient_mu 0.254
_exptl_absorpt_correction_T_max 0.98
_exptl_absorpt_correction_T_min 0.94
_exptl_absorpt_correction_type analytical
_exptl_crystal_colour yellow
_exptl_crystal_density_diffrn 1.413
_exptl_crystal_description needle
_exptl_crystal_F_000 1136
_exptl_crystal_size_max 0.70
_exptl_crystal_size_mid 0.25
_exptl_crystal_size_min 0.07
_refine_diff_density_max 0.25
_refine_diff_density_min -0.33
_refine_ls_abs_structure_details 'Flack (1983) parameter = 0.14(19)'
_refine_ls_abs_structure_Flack 0.14(19)
_refine_ls_extinction_method none
_refine_ls_goodness_of_fit_all 1.105
_refine_ls_goodness_of_fit_obs 1.105
_refine_ls_hydrogen_treatment noref
_refine_ls_matrix_type full
_refine_ls_number_parameters 347
_refine_ls_number_reflns 2544
_refine_ls_number_restraints 1
_refine_ls_restrained_S_all 1.294
_refine_ls_restrained_S_obs 1.104
_refine_ls_R_factor_all 0.0831
_refine_ls_R_factor_obs 0.0513
_refine_ls_shift/esd_max 0.000
_refine_ls_shift/esd_mean 0.000
_refine_ls_structure_factor_coef Fsqd
_refine_ls_weighting_scheme
;
calc w = 1/[\s^2^(F~o~^2^) + (0.0691P)^2^ + 0.7503P]
where P = (F~o~^2^ + 2F~c~^2^)/3
;
_refine_ls_wR_factor_all 0.1666
_refine_ls_wR_factor_obs 0.1180
_reflns_number_observed 1859
_reflns_number_total 2556
_reflns_observed_criterion >2sigma(I)
_cod_data_source_file bm1028.cif
_cod_data_source_block scn17ab
_cod_database_code 2004355

loop_
_symmetry_equiv_pos_as_xyz
'x, y, z'
'-x, -y, z+1/2'
'x+1/2, -y+1/2, z'
'-x+1/2, y+1/2, z+1/2'

loop_
_atom_site_aniso_label
_atom_site_aniso_U_11
_atom_site_aniso_U_22
_atom_site_aniso_U_33
_atom_site_aniso_U_12
_atom_site_aniso_U_13
_atom_site_aniso_U_23
S1 0.0477(9) 0.0411(7) 0.0502(11) -0.0115(7) -0.0089(10) 0.0179(9)
O1 0.034(2) 0.048(2) 0.055(3) -0.010(2) -0.010(2) 0.009(3)
O2 0.029(2) 0.035(2) 0.040(3) -0.005(2) -0.006(2) 0.008(2)
O3 0.044(2) 0.044(2) 0.052(3) -0.009(2) -0.006(2) 0.026(2)
N1 0.054(3) 0.055(3) 0.057(4) 0.003(3) -0.002(4) 0.012(4)
C1 0.036(3) 0.032(3) 0.034(3) -0.001(2) 0.004(3) 0.001(3)
C2 0.040(3) 0.028(3) 0.029(3) 0.000(2) -0.004(3) 0.001(3)
C3 0.041(3) 0.033(3) 0.031(4) 0.001(3) -0.006(3) -0.003(3)
C4 0.032(3) 0.028(2) 0.035(3) -0.002(2) -0.004(3) 0.000(3)
C5 0.034(3) 0.032(3) 0.036(3) -0.003(2) -0.002(3) 0.003(3)
C6 0.045(4) 0.038(3) 0.045(4) -0.003(3) -0.002(4) 0.006(3)
C7 0.057(4) 0.059(4) 0.077(6) -0.023(3) -0.011(5) 0.026(5)
C8 0.031(3) 0.029(3) 0.030(3) 0.000(2) -0.005(3) 0.002(3)
C9 0.044(4) 0.042(3) 0.048(4) -0.009(3) -0.002(3) 0.012(4)
C10 0.027(3) 0.058(4) 0.059(5) 0.000(3) -0.010(3) 0.017(4)
C11 0.042(3) 0.036(3) 0.054(5) 0.004(3) -0.011(3) 0.014(3)
C12 0.038(3) 0.033(3) 0.036(4) 0.000(2) -0.007(3) 0.004(3)
C13 0.029(3) 0.035(3) 0.031(3) 0.001(2) -0.001(3) 0.004(3)
C14 0.050(4) 0.045(3) 0.052(4) -0.010(3) 0.000(4) 0.019(4)
S1' 0.0391(8) 0.0526(9) 0.0519(10) -0.0076(7) 0.0021(10) -0.0103(10)
O1' 0.030(2) 0.064(3) 0.074(4) -0.006(2) 0.015(2) -0.027(3)
O2' 0.036(2) 0.039(2) 0.043(3) -0.003(2) 0.004(2) -0.010(2)
O3' 0.053(3) 0.056(3) 0.070(4) 0.001(2) -0.005(3) -0.030(3)
N1' 0.055(3) 0.052(3) 0.048(4) 0.014(3) -0.002(3) -0.004(3)
C1' 0.034(3) 0.032(3) 0.032(3) 0.002(2) -0.002(3) 0.004(3)
C2' 0.033(3) 0.031(3) 0.034(3) 0.002(2) 0.003(3) -0.002(3)
C3' 0.038(3) 0.039(3) 0.043(4) 0.001(3) 0.009(3) 0.001(3)
C4' 0.034(3) 0.034(3) 0.038(4) 0.005(2) 0.002(3) 0.004(3)
C5' 0.032(3) 0.036(3) 0.033(3) 0.005(2) 0.002(3) 0.003(3)
C6' 0.032(3) 0.038(3) 0.041(4) 0.003(3) -0.001(3) 0.001(3)
C7' 0.042(4) 0.056(4) 0.054(5) -0.009(3) 0.003(4) -0.007(4)
C8' 0.039(3) 0.030(3) 0.035(3) 0.002(2) 0.002(3) 0.008(3)
C9' 0.042(3) 0.036(3) 0.044(4) 0.003(3) 0.002(3) 0.003(3)
C10' 0.046(4) 0.043(3) 0.054(5) 0.013(3) 0.008(4) 0.001(4)
C11' 0.064(4) 0.042(3) 0.043(4) 0.012(3) 0.003(4) -0.003(3)
C12' 0.045(3) 0.036(3) 0.044(4) 0.001(3) 0.003(4) -0.006(3)
C13' 0.036(3) 0.034(3) 0.043(4) -0.001(3) 0.005(3) -0.003(3)
C14' 0.074(5) 0.047(4) 0.064(6) -0.013(3) -0.001(4) -0.015(4)

loop_
_atom_site_label
_atom_site_occupancy
_atom_site_fract_x
_atom_site_fract_y
_atom_site_fract_z
_atom_site_U_iso_or_equiv
_atom_site_thermal_displace_type
_atom_site_calc_flag
_atom_site_refinement_flags
_atom_site_type_symbol
S1 1 0.23631(5) 0.89517(8) 0.2746(4) 0.0463(4) Uani d . S
O1 1 0.10556(13) 0.7251(2) 0.4521(11) 0.0459(11) Uani d . O
O2 1 0.16879(12) 0.7070(2) 0.6970(9) 0.0348(10) Uani d . O
O3 1 0.19917(13) 0.5303(2) 1.4656(11) 0.0466(12) Uani d . O
N1 1 0.1231(2) 0.8721(3) -0.0260(15) 0.055(2) Uani d . N
C1 1 0.2117(2) 0.8213(3) 0.4356(14) 0.0341(13) Uani d . C
C2 1 0.1671(2) 0.8031(3) 0.3615(13) 0.0325(14) Uani d . C
C3 1 0.1441(2) 0.7443(3) 0.4937(14) 0.0348(14) Uani d . C
C4 1 0.2135(2) 0.7227(3) 0.7593(14) 0.0318(13) Uani d . C
C5 1 0.2344(2) 0.7785(3) 0.6379(14) 0.0342(13) Uani d . C
H5 1 0.2646(2) 0.7894(3) 0.6883(14) 0.041 Uiso calc R H
C6 1 0.1424(2) 0.8410(3) 0.1507(16) 0.043(2) Uani d . C
C7 1 0.2921(2) 0.8986(4) 0.427(2) 0.064(2) Uani d . C
H7A 1 0.3073(7) 0.9422(15) 0.3678(92) 0.096 Uiso calc R H
H7B 1 0.3096(6) 0.8575(16) 0.3638(87) 0.096 Uiso calc R H
H7C 1 0.2897(2) 0.8978(27) 0.6335(20) 0.096 Uiso calc R H
C8 1 0.2329(2) 0.6732(3) 0.9693(14) 0.0301(13) Uani d . C
C9 1 0.2798(2) 0.6743(3) 1.0243(15) 0.045(2) Uani d . C
H9 1 0.2990(2) 0.7066(3) 0.9286(15) 0.053 Uiso calc R H
C10 1 0.2973(2) 0.6272(3) 1.2202(16) 0.048(2) Uani d . C
H10 1 0.3288(2) 0.6281(3) 1.2576(16) 0.057 Uiso calc R H
C11 1 0.2709(2) 0.5792(3) 1.3627(16) 0.044(2) Uani d . C
H11 1 0.2839(2) 0.5467(3) 1.4923(16) 0.053 Uiso calc R H
C12 1 0.2242(2) 0.5794(3) 1.3116(16) 0.0356(14) Uani d . C
C13 1 0.2053(2) 0.6245(3) 1.1130(13) 0.0318(13) Uani d . C
H13 1 0.1739(2) 0.6225(3) 1.0743(13) 0.038 Uiso calc R H
C14 1 0.1509(2) 0.5288(3) 1.4193(18) 0.049(2) Uani d . C
H14A 1 0.1369(3) 0.4948(20) 1.5492(74) 0.074 Uiso calc R H
H14B 1 0.1447(2) 0.5144(25) 1.2244(35) 0.074 Uiso calc R H
H14C 1 0.1383(3) 0.5761(8) 1.4529(102) 0.074 Uiso calc R H
S1' 1 0.48504(5) 0.09602(8) 0.2945(5) 0.0479(4) Uani d . S
O1' 1 0.64227(13) 0.2002(2) 0.3789(12) 0.0560(14) Uani d . O
O2' 1 0.58904(13) 0.2474(2) 0.6514(10) 0.0392(10) Uani d . O
O3' 1 0.61100(15) 0.4330(2) 1.3378(13) 0.0596(14) Uani d . O
N1' 1 0.5901(2) 0.0686(3) -0.0737(14) 0.0516(15) Uani d . N
C1' 1 0.5239(2) 0.1575(3) 0.4300(14) 0.0326(13) Uani d . C
C2' 1 0.5675(2) 0.1547(3) 0.3286(14) 0.0328(13) Uani d . C
C3' 1 0.6026(2) 0.1997(3) 0.4428(15) 0.0401(15) Uani d . C
C4' 1 0.5450(2) 0.2531(3) 0.7416(14) 0.0354(14) Uani d . C
C5' 1 0.5125(2) 0.2088(3) 0.6410(14) 0.0336(13) Uani d . C
H5' 1 0.4825(2) 0.2119(3) 0.7101(14) 0.040 Uiso calc R H
C6' 1 0.5801(2) 0.1068(3) 0.1088(16) 0.0370(14) Uani d . C
C7' 1 0.4341(2) 0.1153(3) 0.4831(17) 0.050(2) Uani d . C
H7'1 1 0.4239(9) 0.1633(10) 0.4362(74) 0.076 Uiso calc R H
H7'2 1 0.4397(4) 0.1120(23) 0.6863(17) 0.076 Uiso calc R H
H7'3 1 0.4107(5) 0.0811(16) 0.4299(74) 0.076 Uiso calc R H
C8' 1 0.5391(2) 0.3104(3) 0.9556(14) 0.0344(14) Uani d . C
C9' 1 0.4958(2) 0.3295(3) 1.0501(14) 0.040(2) Uani d . C
H9' 1 0.4699(2) 0.3050(3) 0.9822(14) 0.048 Uiso calc R H
C10' 1 0.4910(2) 0.3845(3) 1.2446(17) 0.048(2) Uani d . C
H10' 1 0.4618(2) 0.3973(3) 1.3090(17) 0.057 Uiso calc R H
C11' 1 0.5288(2) 0.4212(3) 1.3459(17) 0.049(2) Uani d . C
H11' 1 0.5253(2) 0.4592(3) 1.4757(17) 0.059 Uiso calc R H
C12' 1 0.5711(2) 0.4016(3) 1.2553(16) 0.042(2) Uani d . C
C13' 1 0.5763(2) 0.3462(3) 1.0565(14) 0.0375(15) Uani d . C
H13' 1 0.6056(2) 0.3336(3) 0.9923(14) 0.045 Uiso calc R H
C14' 1 0.6082(2) 0.4942(3) 1.5246(19) 0.062(2) Uani d . C
H14D 1 0.6387(3) 0.5117(17) 1.5648(90) 0.092 Uiso calc R H
H14E 1 0.5935(16) 0.4803(7) 1.7013(44) 0.092 Uiso calc R H
H14F 1 0.5905(15) 0.5317(10) 1.4333(46) 0.092 Uiso calc R H

loop_
_atom_type_symbol
_atom_type_description
_atom_type_scat_dispersion_real
_atom_type_scat_dispersion_imag
_atom_type_scat_source
C C 0.0033 0.0016 'International Tables Vol C Tables 4.2.6.8 and 6.1.1.4'
H H 0.0000 0.0000 'International Tables Vol C Tables 4.2.6.8 and 6.1.1.4'
N N 0.0061 0.0033 'International Tables Vol C Tables 4.2.6.8 and 6.1.1.4'
O O 0.0106 0.0060 'International Tables Vol C Tables 4.2.6.8 and 6.1.1.4'
S S 0.1246 0.1234 'International Tables Vol C Tables 4.2.6.8 and 6.1.1.4'

loop_
_geom_angle_atom_site_label_1
_geom_angle_atom_site_label_2
_geom_angle_atom_site_label_3
_geom_angle
_geom_angle_publ_flag
C1 S1 C7 103.6(3) yes
C4 O2 C3 122.5(4) yes
C12 O3 C14 117.3(5) yes
C2 C1 C5 118.3(5) no
C2 C1 S1 118.4(5) yes
C5 C1 S1 123.3(4) no
C1 C2 C6 122.2(5) yes
C1 C2 C3 121.3(5) no
C6 C2 C3 116.5(5) no
O1 C3 O2 116.9(5) no
O1 C3 C2 127.0(6) no
O2 C3 C2 116.1(5) no
C5 C4 O2 120.8(5) no
C5 C4 C8 127.0(5) no
O2 C4 C8 112.3(4) no
C4 C5 C1 120.9(5) no
N1 C6 C2 178.3(7) yes
C13 C8 C9 119.4(5) no
C13 C8 C4 120.8(5) no
C9 C8 C4 119.8(5) no
C10 C9 C8 118.8(6) no
C11 C10 C9 122.7(6) no
C10 C11 C12 118.3(6) no
C13 C12 O3 123.4(5) no
C13 C12 C11 121.1(6) no
O3 C12 C11 115.5(5) no
C12 C13 C8 119.7(5) no
C1' S1' C7' 103.7(3) yes
C4' O2' C3' 122.9(5) yes
C12' O3' C14' 117.6(5) yes
C2' C1' C5' 119.3(5) no
C2' C1' S1' 117.5(5) yes
C5' C1' S1' 123.1(4) no
C1' C2' C6' 121.5(5) yes
C1' C2' C3' 121.3(6) no
C6' C2' C3' 117.1(5) no
O1' C3' O2' 116.8(6) no
O1' C3' C2' 127.3(6) no
O2' C3' C2' 115.9(5) no
C5' C4' O2' 120.9(5) no
C5' C4' C8' 126.9(5) no
O2' C4' C8' 112.2(5) no
C4' C5' C1' 119.6(5) no
N1' C6' C2' 178.8(7) yes
C13' C8' C9' 119.6(6) no
C13' C8' C4' 119.8(5) no
C9' C8' C4' 120.6(5) no
C10' C9' C8' 119.5(6) no
C9' C10' C11' 120.9(6) no
C12' C11' C10' 119.2(6) no
C11' C12' O3' 125.2(6) no
C11' C12' C13' 120.3(6) no
O3' C12' C13' 114.4(5) no
C8' C13' C12' 120.4(5) no

loop_
_geom_bond_atom_site_label_1
_geom_bond_atom_site_label_2
_geom_bond_distance
_geom_bond_publ_flag
S1 C1 1.731(6) yes
S1 C7 1.788(7) yes
O1 C3 1.203(7) yes
O2 C4 1.375(6) yes
O2 C3 1.385(7) yes
O3 C12 1.379(7) yes
O3 C14 1.433(7) yes
N1 C6 1.158(8) yes
C1 C2 1.394(8) no
C1 C5 1.408(8) no
C2 C6 1.416(9) no
C2 C3 1.429(8) no
C4 C5 1.337(7) no
C4 C8 1.465(8) yes
C8 C13 1.391(8) no
C8 C9 1.401(8) no
C9 C10 1.371(9) no
C10 C11 1.360(9) no
C11 C12 1.390(8) no
C12 C13 1.372(8) no
S1' C1' 1.738(6) yes
S1' C7' 1.774(6) yes
O1' C3' 1.201(7) yes
O2' C4' 1.364(6) yes
O2' C3' 1.382(8) yes
O3' C12' 1.364(7) yes
O3' C14' 1.442(8) yes
N1' C6' 1.152(8) yes
C1' C2' 1.365(7) no
C1' C5' 1.418(8) no
C2' C6' 1.414(9) no
C2' C3' 1.433(8) no
C4' C5' 1.346(8) no
C4' C8' 1.478(8) yes
C8' C13' 1.365(8) no
C8' C9' 1.391(8) no
C9' C10' 1.382(9) no
C10' C11' 1.387(9) no
C11' C12' 1.361(8) no
C12' C13' 1.402(8) no

loop_
_geom_torsion_atom_site_label_1
_geom_torsion_atom_site_label_2
_geom_torsion_atom_site_label_3
_geom_torsion_atom_site_label_4
_geom_torsion
_geom_torsion_publ_flag
C7 S1 C1 C2 -179.9(5) yes
C7 S1 C1 C5 0.1(7) no
C5 C1 C2 C6 -177.0(6) yes
S1 C1 C2 C6 3.0(8) no
C5 C1 C2 C3 2.2(9) no
S1 C1 C2 C3 -177.7(5) no
C4 O2 C3 O1 178.4(5) no
C4 O2 C3 C2 -3.3(8) no
C1 C2 C3 O1 178.0(6) no
C6 C2 C3 O1 -2.7(10) no
C1 C2 C3 O2 -0.2(8) no
C6 C2 C3 O2 179.2(5) no
C3 O2 C4 C5 4.6(8) no
C3 O2 C4 C8 -176.7(5) no
O2 C4 C5 C1 -2.3(9) no
C8 C4 C5 C1 179.3(6) no
C2 C1 C5 C4 -1.0(9) no
S1 C1 C5 C4 178.9(5) no
C1 C2 C6 N1 4.E1(2) no
C3 C2 C6 N1 -14.E1(2) no
C5 C4 C8 C13 169.4(6) no
O2 C4 C8 C13 -9.2(8) no
C5 C4 C8 C9 -11.4(9) no
O2 C4 C8 C9 170.1(6) yes
C13 C8 C9 C10 -0.3(9) no
C4 C8 C9 C10 -179.5(6) no
C8 C9 C10 C11 0.3(11) no
C9 C10 C11 C12 -1.6(11) no
C14 O3 C12 C13 -2.1(9) no
C14 O3 C12 C11 180.0(6) yes
C10 C11 C12 C13 3.0(10) no
C10 C11 C12 O3 -179.1(6) no
O3 C12 C13 C8 179.2(5) no
C11 C12 C13 C8 -3.0(10) no
C9 C8 C13 C12 1.6(9) no
C4 C8 C13 C12 -179.1(5) no
C7' S1' C1' C2' 178.5(5) yes
C7' S1' C1' C5' -0.6(6) no
C5' C1' C2' C6' -177.0(5) yes
S1' C1' C2' C6' 3.9(8) no
C5' C1' C2' C3' 3.7(9) no
S1' C1' C2' C3' -175.4(5) no
C4' O2' C3' O1' 179.2(6) no
C4' O2' C3' C2' -1.3(8) no
C1' C2' C3' O1' 177.0(7) no
C6' C2' C3' O1' -2.4(10) no
C1' C2' C3' O2' -2.5(9) no
C6' C2' C3' O2' 178.2(5) no
C3' O2' C4' C5' 3.8(9) no
C3' O2' C4' C8' -177.1(5) no
O2' C4' C5' C1' -2.5(9) no
C8' C4' C5' C1' 178.6(6) no
C2' C1' C5' C4' -1.2(9) no
S1' C1' C5' C4' 177.9(5) no
C1' C2' C6' N1' 8.E1(3) no
C3' C2' C6' N1' -10.E1(3) no
C5' C4' C8' C13' 173.5(6) no
O2' C4' C8' C13' -5.4(8) no
C5' C4' C8' C9' -8.0(9) no
O2' C4' C8' C9' 173.1(5) yes
C13' C8' C9' C10' 0.2(9) no
C4' C8' C9' C10' -178.3(6) no
C8' C9' C10' C11' 0.2(10) no
C9' C10' C11' C12' -1.1(10) no
C10' C11' C12' O3' -180.0(7) no
C10' C11' C12' C13' 1.6(10) no
C14' O3' C12' C11' -3.3(11) yes
C14' O3' C12' C13' 175.2(6) no
C9' C8' C13' C12' 0.3(9) no
C4' C8' C13' C12' 178.8(6) no
C11' C12' C13' C8' -1.2(10) no
O3' C12' C13' C8' -179.8(6) no

loop_
_cod_related_entry_id
_cod_related_entry_database
_cod_related_entry_code
1 ChemSpider 9315391
